data_7219498
loop_
_publ_author_name
'Cai, Li-Xuan'
'Chen, Cheng'
'Tan, Bin'
'Zhang, Ya-Jun'
'Yang, Xiao-Dong'
'Zhang, Jie'

_publ_section_title
;
 A photoactive porous metal--organic complex: synthesis, crystal
 morphology and the influence of photocycloaddition on fluorescence
 properties and adsorption behavior
;
_journal_issue 11
_journal_name_full CrystEngComm
_journal_page_first 2353
_journal_paper_doi 10.1039/C4CE02507E
_journal_volume 17
_journal_year 2015
_chemical_formula_sum 'C46 H48 Cl4 N6 O7 Zn2'
_chemical_formula_weight 1069.44
_chemical_name_systematic
; 
 ? 
;
_space_group_IT_number 14
_symmetry_cell_setting monoclinic
_symmetry_space_group_name_Hall '-P 2ybc'
_symmetry_space_group_name_H-M 'P 1 21/c 1'
_atom_sites_solution_hydrogens geom
_atom_sites_solution_primary direct
_atom_sites_solution_secondary difmap
_audit_creation_method SHELXL-97
_audit_update_record
;
2015-02-03 deposited with the CCDC.
2015-02-04 downloaded from the CCDC.
;
_cell_angle_alpha 90.00
_cell_angle_beta 101.761(4)
_cell_angle_gamma 90.00
_cell_formula_units_Z 2
_cell_length_a 11.7715(5)
_cell_length_b 13.0448(7)
_cell_length_c 16.0517(6)
_cell_measurement_reflns_used 4600
_cell_measurement_temperature 294(2)
_cell_measurement_theta_max 73.9700
_cell_measurement_theta_min 2.7970
_cell_volume 2413.10(19)
_computing_cell_refinement 'Bruker FRAMBO'
_computing_data_collection 'Bruker FRAMBO'
_computing_data_reduction 'Bruker SAINT'
_computing_molecular_graphics 'Bruker SHELXTL'
_computing_publication_material 'Bruker SHELXTL'
_computing_structure_refinement 'SHELXL-97 (Sheldrick, 1997)'
_computing_structure_solution 'SHELXS-97 (Sheldrick, 1990)'
_diffrn_ambient_temperature 294(2)
_diffrn_detector_area_resol_mean 10.3503
_diffrn_measured_fraction_theta_full 0.970
_diffrn_measured_fraction_theta_max 0.971
_diffrn_measurement_device_type 'SuperNova, Dual, Cu at zero, Atlas'
_diffrn_measurement_method '\w scans'
_diffrn_radiation_monochromator graphite
_diffrn_radiation_source 'fine-focus sealed tube'
_diffrn_radiation_type CuK\a
_diffrn_radiation_wavelength 1.54184
_diffrn_reflns_av_R_equivalents 0.0297
_diffrn_reflns_av_sigmaI/netI 0.0334
_diffrn_reflns_limit_h_max 11
_diffrn_reflns_limit_h_min -14
_diffrn_reflns_limit_k_max 13
_diffrn_reflns_limit_k_min -15
_diffrn_reflns_limit_l_max 17
_diffrn_reflns_limit_l_min -19
_diffrn_reflns_number 9495
_diffrn_reflns_theta_full 74.31
_diffrn_reflns_theta_max 74.31
_diffrn_reflns_theta_min 3.84
_exptl_absorpt_coefficient_mu 3.719
_exptl_absorpt_correction_T_max 1.00000
_exptl_absorpt_correction_T_min 0.74024
_exptl_absorpt_correction_type multi-scan
_exptl_crystal_colour 'light pink'
_exptl_crystal_density_diffrn 1.472
_exptl_crystal_density_method 'not measured'
_exptl_crystal_description block
_exptl_crystal_F_000 1100
_exptl_crystal_size_max 0.3
_exptl_crystal_size_mid 0.2
_exptl_crystal_size_min 0.1
_refine_diff_density_max 0.946
_refine_diff_density_min -0.627
_refine_diff_density_rms 0.088
_refine_ls_extinction_method none
_refine_ls_goodness_of_fit_ref 1.059
_refine_ls_hydrogen_treatment constr
_refine_ls_matrix_type full
_refine_ls_number_parameters 273
_refine_ls_number_reflns 4775
_refine_ls_number_restraints 0
_refine_ls_restrained_S_all 1.059
_refine_ls_R_factor_all 0.0658
_refine_ls_R_factor_gt 0.0568
_refine_ls_shift/su_max 0.046
_refine_ls_shift/su_mean 0.002
_refine_ls_structure_factor_coef Fsqd
_refine_ls_weighting_details 'calc w=1/[\s^2^(Fo^2^)+(0.1075P)^2^+1.7632P] where P=(Fo^2^+2Fc^2^)/3'
_refine_ls_weighting_scheme calc
_refine_ls_wR_factor_gt 0.1688
_refine_ls_wR_factor_ref 0.1801
_reflns_number_gt 4019
_reflns_number_total 4775
_reflns_threshold_expression >2sigma(I)
_cod_data_source_file c4ce02507e2.cif
_cod_data_source_block 1-LXC
_cod_depositor_comments
;
The following automatic conversions were performed:

'_symmetry_cell_setting' value 'Monoclinic' changed to 'monoclinic'
according to
/usr/data/users/saulius/crontab/automatic-downloads/rss-feeds/RSC/lib/dictionaries/cif_core.dic
dictionary named 'cif_core.dic' version 2.4.2 from 2011-04-26.

Automatic conversion script
Id: cif_fix_values 3008 2015-01-20 13:52:24Z robertas 

 Adding full bibliography for 7219498.cif.
;
_cod_original_sg_symbol_H-M 'P2(1)/c  '
_cod_database_code 7219498

loop_
_symmetry_equiv_pos_as_xyz
'x, y, z'
'-x, y+1/2, -z+1/2'
'-x, -y, -z'
'x, -y-1/2, z-1/2'

loop_
_atom_site_label
_atom_site_type_symbol
_atom_site_fract_x
_atom_site_fract_y
_atom_site_fract_z
_atom_site_U_iso_or_equiv
_atom_site_adp_type
_atom_site_occupancy
_atom_site_symmetry_multiplicity
_atom_site_calc_flag
_atom_site_refinement_flags
Zn1 Zn 0.86959(4) 0.58445(4) 0.18681(3) 0.04284(19) Uani 1 1 d .
Cl1 Cl 0.97963(8) 0.63761(8) 0.30953(5) 0.0544(3) Uani 1 1 d .
Cl2 Cl 0.94891(10) 0.46055(9) 0.11873(8) 0.0698(3) Uani 1 1 d .
O1 O 0.7200(2) 0.5256(2) 0.1915(2) 0.0625(7) Uani 1 1 d .
O2 O 0.6585(3) 0.6511(3) 0.2600(4) 0.1057(16) Uani 1 1 d .
O3 O 0.3398(5) 0.7019(5) 0.4019(3) 0.140(2) Uani 1 1 d .
O4 O 0.398(4) 0.958(3) 0.500(3) 0.42(2) Uiso 0.50 1 d P
N1 N 0.1444(3) 1.2868(2) -0.11148(18) 0.0462(7) Uani 1 1 d .
N2 N 0.1917(2) 0.6621(2) 0.17763(18) 0.0416(6) Uani 1 1 d .
N3 N 0.4676(15) 0.6962(12) 0.5258(12) 0.228(5) Uiso 1 1 d .
C1 C 0.1232(4) 1.1930(3) -0.1457(2) 0.0528(9) Uani 1 1 d .
H1 H 0.1028 1.1874 -0.2059 0.063 Uiso 1 1 calc R
C2 C 0.1293(4) 1.1055(3) -0.0986(2) 0.0519(9) Uani 1 1 d .
H2 H 0.1115 1.0412 -0.1260 0.062 Uiso 1 1 calc R
C3 C 0.1616(3) 1.1104(3) -0.0101(2) 0.0428(7) Uani 1 1 d .
C4 C 0.1825(4) 1.2068(3) 0.0259(2) 0.0575(10) Uani 1 1 d .
H3 H 0.2037 1.2143 0.0860 0.069 Uiso 1 1 calc R
C5 C 0.1722(4) 1.2916(3) -0.0261(2) 0.0596(10) Uani 1 1 d .
H4 H 0.1855 1.3572 -0.0003 0.071 Uiso 1 1 calc R
C6 C 0.1719(3) 1.0199(3) 0.0458(2) 0.0458(8) Uani 1 1 d .
H5 H 0.1989 1.0307 0.1051 0.055 Uiso 1 1 calc R
C7 C 0.1466(3) 0.9250(3) 0.0200(2) 0.0458(8) Uani 1 1 d .
H6 H 0.1185 0.9141 -0.0391 0.055 Uiso 1 1 calc R
C8 C 0.1591(3) 0.6531(3) 0.0928(2) 0.0485(8) Uani 1 1 d .
H8 H 0.1481 0.5868 0.0681 0.058 Uiso 1 1 calc R
C9 C 0.1415(3) 0.7374(3) 0.0415(2) 0.0482(8) Uani 1 1 d .
H7 H 0.1171 0.7292 -0.0183 0.058 Uiso 1 1 calc R
C10 C 0.1591(3) 0.8353(3) 0.0762(2) 0.0416(7) Uani 1 1 d .
C11 C 0.1878(4) 0.8424(3) 0.1648(2) 0.0506(8) Uani 1 1 d .
H10 H 0.1961 0.9078 0.1914 0.061 Uiso 1 1 calc R
C12 C 0.2040(4) 0.7556(3) 0.2134(2) 0.0501(8) Uani 1 1 d .
H9 H 0.2244 0.7614 0.2736 0.060 Uiso 1 1 calc R
C13 C 0.2182(3) 0.5680(3) 0.2326(3) 0.0486(8) Uani 1 1 d .
H11 H 0.1513 0.5205 0.2204 0.058 Uiso 1 1 calc R
H12 H 0.2305 0.5880 0.2932 0.058 Uiso 1 1 calc R
C14 C 0.3254(3) 0.5142(3) 0.2163(2) 0.0449(8) Uani 1 1 d .
C15 C 0.3174(4) 0.4139(3) 0.1895(3) 0.0617(11) Uani 1 1 d .
H13 H 0.2449 0.3794 0.1810 0.074 Uiso 1 1 calc R
C16 C 0.4155(4) 0.3625(3) 0.1747(4) 0.0716(13) Uani 1 1 d .
H14 H 0.4102 0.2928 0.1574 0.086 Uiso 1 1 calc R
C17 C 0.5199(4) 0.4136(3) 0.1853(3) 0.0642(11) Uani 1 1 d .
H15 H 0.5859 0.3794 0.1733 0.077 Uiso 1 1 calc R
C18 C 0.5297(3) 0.5146(3) 0.2135(2) 0.0477(8) Uani 1 1 d .
C19 C 0.4324(3) 0.5642(3) 0.2298(2) 0.0485(8) Uani 1 1 d .
H16 H 0.4386 0.6327 0.2504 0.058 Uiso 1 1 calc R
C20 C 0.6450(3) 0.5720(3) 0.2242(3) 0.0533(9) Uani 1 1 d .
C21 C 0.4010(19) 0.6571(15) 0.4545(15) 0.246(8) Uiso 1 1 d .
C22 C 0.4470(15) 0.8129(15) 0.5123(11) 0.234(7) Uiso 1 1 d .
C23 C 0.529(3) 0.689(2) 0.596(2) 0.402(17) Uiso 1 1 d .

loop_
_atom_site_aniso_label
_atom_site_aniso_U_11
_atom_site_aniso_U_22
_atom_site_aniso_U_33
_atom_site_aniso_U_23
_atom_site_aniso_U_13
_atom_site_aniso_U_12
Zn1 0.0401(3) 0.0426(3) 0.0450(3) 0.00851(18) 0.00671(19) -0.00145(18)
Cl1 0.0523(5) 0.0669(6) 0.0409(4) 0.0054(4) 0.0023(3) 0.0037(4)
Cl2 0.0668(6) 0.0579(6) 0.0864(7) -0.0221(5) 0.0198(5) -0.0058(5)
O1 0.0427(14) 0.0595(17) 0.088(2) 0.0036(15) 0.0197(14) -0.0044(13)
O2 0.0507(18) 0.082(3) 0.185(5) -0.058(3) 0.025(2) -0.0147(18)
O3 0.141(5) 0.170(6) 0.086(3) 0.027(3) -0.029(3) 0.005(4)
N1 0.0531(17) 0.0420(15) 0.0412(14) 0.0077(12) 0.0043(12) 0.0015(13)
N2 0.0330(13) 0.0433(15) 0.0475(14) 0.0085(12) 0.0055(11) 0.0020(11)
C1 0.075(3) 0.046(2) 0.0359(16) 0.0014(14) 0.0081(16) 0.0021(18)
C2 0.074(3) 0.0381(18) 0.0426(18) -0.0019(14) 0.0095(17) 0.0040(17)
C3 0.0480(18) 0.0386(17) 0.0403(16) 0.0020(13) 0.0054(14) 0.0005(14)
C4 0.083(3) 0.049(2) 0.0371(16) 0.0009(15) 0.0019(17) -0.012(2)
C5 0.087(3) 0.0395(19) 0.0470(19) 0.0001(16) 0.0011(19) -0.011(2)
C6 0.054(2) 0.0450(19) 0.0368(15) 0.0023(14) 0.0045(14) 0.0024(16)
C7 0.054(2) 0.0398(18) 0.0391(16) 0.0040(14) 0.0003(14) 0.0030(15)
C8 0.055(2) 0.0387(18) 0.0507(19) -0.0017(14) 0.0082(15) -0.0017(15)
C9 0.058(2) 0.0439(19) 0.0396(16) -0.0041(14) 0.0028(15) -0.0035(16)
C10 0.0417(16) 0.0409(17) 0.0400(16) 0.0021(13) 0.0027(13) -0.0004(14)
C11 0.067(2) 0.0409(18) 0.0404(17) -0.0032(14) 0.0028(16) -0.0018(17)
C12 0.059(2) 0.051(2) 0.0370(16) 0.0014(14) 0.0013(14) -0.0037(17)
C13 0.0377(17) 0.050(2) 0.059(2) 0.0159(16) 0.0104(15) -0.0003(15)
C14 0.0369(16) 0.0457(18) 0.0500(18) 0.0113(15) 0.0040(13) 0.0006(14)
C15 0.045(2) 0.050(2) 0.089(3) 0.009(2) 0.010(2) -0.0070(17)
C16 0.059(2) 0.041(2) 0.112(4) -0.008(2) 0.014(2) -0.0023(19)
C17 0.047(2) 0.048(2) 0.096(3) -0.002(2) 0.011(2) 0.0056(17)
C18 0.0364(16) 0.0453(19) 0.059(2) 0.0087(16) 0.0037(14) 0.0014(15)
C19 0.0390(17) 0.0441(18) 0.060(2) 0.0043(16) 0.0044(15) 0.0011(15)
C20 0.0446(19) 0.046(2) 0.065(2) 0.0056(17) 0.0004(17) 0.0026(16)

loop_
_atom_type_symbol
_atom_type_description
_atom_type_scat_dispersion_real
_atom_type_scat_dispersion_imag
_atom_type_scat_source
C C 0.0181 0.0091 'International Tables Vol C Tables 4.2.6.8 and 6.1.1.4'
H H 0.0000 0.0000 'International Tables Vol C Tables 4.2.6.8 and 6.1.1.4'
N N 0.0311 0.0180 'International Tables Vol C Tables 4.2.6.8 and 6.1.1.4'
O O 0.0492 0.0322 'International Tables Vol C Tables 4.2.6.8 and 6.1.1.4'
Zn Zn -1.5491 0.6778 'International Tables Vol C Tables 4.2.6.8 and 6.1.1.4'
Cl Cl 0.3639 0.7018 'International Tables Vol C Tables 4.2.6.8 and 6.1.1.4'

loop_
_geom_angle_atom_site_label_1
_geom_angle_atom_site_label_2
_geom_angle_atom_site_label_3
_geom_angle
_geom_angle_site_symmetry_1
_geom_angle_site_symmetry_3
O1 Zn1 N1 112.47(13) . 3_675
O1 Zn1 Cl1 117.16(10) . .
N1 Zn1 Cl1 103.14(9) 3_675 .
O1 Zn1 Cl2 101.80(10) . .
N1 Zn1 Cl2 106.96(9) 3_675 .
Cl1 Zn1 Cl2 115.22(5) . .
C20 O1 Zn1 122.9(3) . .
C1 N1 C5 116.5(3) . .
C1 N1 Zn1 121.2(2) . 3_675
C5 N1 Zn1 122.4(3) . 3_675
C8 N2 C12 119.8(3) . .
C8 N2 C13 120.3(3) . .
C12 N2 C13 119.8(3) . .
C23 N3 C21 153(3) . .
C23 N3 C22 105(2) . .
C21 N3 C22 101.9(16) . .
N1 C1 C2 123.5(3) . .
C1 C2 C3 119.9(3) . .
C4 C3 C2 117.1(3) . .
C4 C3 C6 119.2(3) . .
C2 C3 C6 123.7(3) . .
C5 C4 C3 119.3(3) . .
N1 C5 C4 123.7(4) . .
C7 C6 C3 125.1(3) . .
C6 C7 C10 124.5(3) . .
N2 C8 C9 121.3(3) . .
C8 C9 C10 120.3(3) . .
C9 C10 C11 117.0(3) . .
C9 C10 C7 119.8(3) . .
C11 C10 C7 123.1(3) . .
C12 C11 C10 120.2(3) . .
N2 C12 C11 121.2(3) . .
N2 C13 C14 111.0(3) . .
C15 C14 C19 119.7(4) . .
C15 C14 C13 119.3(3) . .
C19 C14 C13 121.0(3) . .
C14 C15 C16 120.3(4) . .
C17 C16 C15 119.6(4) . .
C16 C17 C18 120.8(4) . .
C19 C18 C17 119.1(4) . .
C19 C18 C20 120.0(4) . .
C17 C18 C20 120.9(4) . .
C18 C19 C14 120.5(4) . .
O2 C20 O1 125.7(4) . .
O2 C20 C18 120.9(4) . .
O1 C20 C18 113.4(3) . .
O3 C21 N3 127(2) . .

loop_
_geom_bond_atom_site_label_1
_geom_bond_atom_site_label_2
_geom_bond_distance
_geom_bond_site_symmetry_2
Zn1 O1 1.936(3) .
Zn1 N1 2.056(3) 3_675
Zn1 Cl1 2.2359(10) .
Zn1 Cl2 2.2570(11) .
O1 C20 1.269(5) .
O2 C20 1.176(5) .
O3 C21 1.15(2) .
N1 C1 1.343(5) .
N1 C5 1.344(5) .
N1 Zn1 2.056(3) 3_675
N2 C8 1.342(5) .
N2 C12 1.343(5) .
N2 C13 1.506(4) .
N3 C23 1.21(3) .
N3 C21 1.35(2) .
N3 C22 1.55(2) .
C1 C2 1.364(5) .
C2 C3 1.395(5) .
C3 C4 1.385(5) .
C3 C6 1.473(5) .
C4 C5 1.377(5) .
C6 C7 1.320(5) .
C7 C10 1.468(5) .
C8 C9 1.364(5) .
C9 C10 1.392(5) .
C10 C11 1.396(5) .
C11 C12 1.367(5) .
C13 C14 1.512(5) .
C14 C15 1.374(6) .
C14 C19 1.396(5) .
C15 C16 1.397(7) .
C16 C17 1.377(6) .
C17 C18 1.391(6) .
C18 C19 1.385(5) .
C18 C20 1.528(5) .
